data_7048322
loop_
_publ_author_name
'Takemoto, Shin'
'Kitamura, Manami'
'Saruwatari, Shuhei'
'Isono, Atsutaka'
'Takada, Yoko'
'Nishimori, Rie'
'Tsujiwaki, Mina'
'Sakaue, Naoki'
'Matsuzaka, Hiroyuki'

_publ_section_title
;
 Bis(bipyridine) ruthenium(ii) bis(phosphido) metalloligand: synthesis of
 heterometallic complexes and application to catalytic (E)-selective
 alkyne semi-hydrogenation.
;
_journal_issue 4
_journal_name_full 'Dalton transactions (Cambridge, England : 2003)'
_journal_page_first 1161
_journal_page_last 1165
_journal_paper_doi 10.1039/c8dt04646h
_journal_volume 48
_journal_year 2019
_chemical_formula_moiety 'C106 H108 B2 Cl4 Cu2 F8 N8 O4 P4 Ru2'
_chemical_formula_sum 'C106 H108 B2 Cl4 Cu2 F8 N8 O4 P4 Ru2'
_chemical_formula_weight 2326.62
_space_group_crystal_system monoclinic
_space_group_IT_number 15
_space_group_name_Hall '-C 2yc'
_space_group_name_H-M_alt 'C 1 2/c 1'
_symmetry_space_group_name_Hall '-C 2yc'
_symmetry_space_group_name_H-M 'C 1 2/c 1'
_atom_sites_solution_hydrogens geom
_atom_sites_solution_primary direct
_atom_sites_solution_secondary difmap
_audit_update_record
;
2018-09-27 deposited with the CCDC.
2018-12-06 downloaded from the CCDC.
;
_cell_angle_alpha 90.0000
_cell_angle_beta 123.565(9)
_cell_angle_gamma 90.0000
_cell_formula_units_Z 4
_cell_length_a 33.050(3)
_cell_length_b 16.3313(11)
_cell_length_c 22.7509(16)
_cell_measurement_reflns_used 51776
_cell_measurement_temperature 173
_cell_measurement_theta_max 27.39
_cell_measurement_theta_min 2.99
_cell_volume 10232.2(17)
_computing_cell_refinement 'RAPID AUTO'
_computing_data_collection 'RAPID AUTO (Rigaku, ????)'
_computing_data_reduction 'RAPID AUTO'
_computing_molecular_graphics 'CrystalStructure 4.1.1'
_computing_publication_material 'CrystalStructure 4.1.1 (Rigaku, 2015)'
_computing_structure_refinement 'SHELXL97 (Sheldrick, 2008)'
_computing_structure_solution 'SHELXS97 (Sheldrick, 2008)'
_diffrn_ambient_temperature 173
_diffrn_detector_area_resol_mean 10.000
_diffrn_measured_fraction_theta_full 0.998
_diffrn_measured_fraction_theta_max 0.998
_diffrn_measurement_device_type 'Rigaku R-AXIS RAPID'
_diffrn_measurement_method \w
_diffrn_radiation_type 'Mo K\a'
_diffrn_radiation_wavelength 0.71075
_diffrn_reflns_av_R_equivalents 0.0518
_diffrn_reflns_Laue_measured_fraction_full 0.998
_diffrn_reflns_Laue_measured_fraction_max 0.998
_diffrn_reflns_limit_h_max 42
_diffrn_reflns_limit_h_min -42
_diffrn_reflns_limit_k_max 21
_diffrn_reflns_limit_k_min -21
_diffrn_reflns_limit_l_max 29
_diffrn_reflns_limit_l_min -28
_diffrn_reflns_number 76424
_diffrn_reflns_point_group_measured_fraction_full 0.998
_diffrn_reflns_point_group_measured_fraction_max 0.998
_diffrn_reflns_theta_full 25.242
_diffrn_reflns_theta_max 27.401
_diffrn_reflns_theta_min 2.994
_diffrn_standards_number 0
_exptl_absorpt_coefficient_mu 0.938
_exptl_absorpt_correction_T_max 0.910
_exptl_absorpt_correction_T_min 0.619
_exptl_absorpt_correction_type multi-scan
_exptl_absorpt_process_details 'ABSCOR (Rigaku, 1995)'
_exptl_crystal_colour black
_exptl_crystal_density_diffrn 1.510
_exptl_crystal_density_method 'not measured'
_exptl_crystal_description block
_exptl_crystal_F_000 4752.00
_exptl_crystal_size_max 0.400
_exptl_crystal_size_mid 0.200
_exptl_crystal_size_min 0.100
_refine_diff_density_max 1.58
_refine_diff_density_min -1.40
_refine_ls_extinction_method none
_refine_ls_goodness_of_fit_ref 1.043
_refine_ls_hydrogen_treatment constr
_refine_ls_number_parameters 607
_refine_ls_number_reflns 11617
_refine_ls_number_restraints 0
_refine_ls_R_factor_all 0.0712
_refine_ls_R_factor_gt 0.0489
_refine_ls_shift/su_max 0.002
_refine_ls_structure_factor_coef Fsqd
_refine_ls_weighting_details 'w = 1/[\s^2^(Fo^2^)+(0.0730P)^2^+36.7149P] where P=(Fo^2^+2Fc^2^)/3'
_refine_ls_weighting_scheme calc
_refine_ls_wR_factor_gt 0.1296
_refine_ls_wR_factor_ref 0.1427
_reflns_Friedel_coverage 0.000
_reflns_number_gt 8746
_reflns_number_total 11617
_reflns_threshold_expression F^2^>2.0\s(F^2^)
_cod_data_source_file c8dt04646h2.cif
_cod_data_source_block Ru-Cu(NCMe)4
_cod_depositor_comments 'Adding full bibliography for 7048321--7048322.cif.'
_cod_original_cell_volume 10232.2(16)
_cod_database_code 7048322

loop_
_space_group_symop_operation_xyz
'x, y, z'
'-x, y, -z+1/2'
'x+1/2, y+1/2, z'
'-x+1/2, y+1/2, -z+1/2'
'-x, -y, -z'
'x, -y, z-1/2'
'-x+1/2, -y+1/2, -z'
'x+1/2, -y+1/2, z-1/2'

loop_
_atom_site_label
_atom_site_type_symbol
_atom_site_fract_x
_atom_site_fract_y
_atom_site_fract_z
_atom_site_U_iso_or_equiv
_atom_site_adp_type
_atom_site_occupancy
_atom_site_site_symmetry_order
_atom_site_calc_flag
_atom_site_refinement_flags_posn
_atom_site_refinement_flags_adp
_atom_site_refinement_flags_occupancy
Ru1 Ru 0.0000 0.82262(2) 0.2500 0.02190(10) Uani 1 2 d S T P
Ru2 Ru 0.0000 1.28225(2) 0.2500 0.02552(11) Uani 1 2 d S T P
Cu1 Cu 0.03536(2) 1.05295(3) 0.24419(2) 0.02681(11) Uani 1 1 d . . .
Cl1 Cl 0.27355(8) 0.8217(2) 0.35123(12) 0.1377(11) Uani 1 1 d . . .
Cl2 Cl 0.35201(16) 0.8110(2) 0.49174(17) 0.246(3) Uani 1 1 d . . .
P1 P 0.01686(3) 0.92879(5) 0.19262(5) 0.02406(19) Uani 1 1 d . . .
P2 P 0.06083(3) 1.17673(5) 0.29564(5) 0.02547(19) Uani 1 1 d . . .
F1 F 0.11134(17) 0.5119(3) 0.1051(3) 0.1188(18) Uani 1 1 d . . .
F2 F 0.0957(2) 0.6343(2) 0.0614(3) 0.1081(15) Uani 1 1 d . . .
F3 F 0.0622(3) 0.5344(5) -0.0107(4) 0.196(3) Uani 1 1 d . . .
F4 F 0.1423(2) 0.5562(4) 0.0446(4) 0.141(2) Uani 1 1 d . . .
O2 O 0.2383(2) 1.0006(4) 0.4255(3) 0.1191(19) Uiso 1 1 d . . .
O3 O 0.19777(17) 0.5934(3) 0.2949(3) 0.0884(15) Uani 1 1 d . . .
N1 N 0.07525(11) 0.81179(18) 0.31200(16) 0.0281(6) Uani 1 1 d . . .
N2 N 0.01261(12) 0.72781(17) 0.19976(15) 0.0274(6) Uani 1 1 d . . .
N3 N -0.01527(12) 1.29266(19) 0.32717(17) 0.0315(7) Uani 1 1 d . . .
N4 N -0.05119(12) 1.37784(18) 0.21030(18) 0.0329(7) Uani 1 1 d . . .
C1 C -0.02454(14) 0.9429(2) 0.09603(19) 0.0295(8) Uani 1 1 d . . .
C2 C -0.02584(16) 1.0184(3) 0.0669(2) 0.0406(9) Uani 1 1 d . . .
H2 H -0.0073 1.0625 0.0972 0.049 Uiso 1 1 calc R U .
C3 C -0.05356(19) 1.0308(3) -0.0052(3) 0.0562(13) Uani 1 1 d . . .
H3 H -0.0540 1.0832 -0.0237 0.067 Uiso 1 1 calc R U .
C4 C -0.08030(18) 0.9681(4) -0.0501(2) 0.0549(13) Uani 1 1 d . . .
H4 H -0.0991 0.9767 -0.0996 0.066 Uiso 1 1 calc R U .
C5 C -0.07977(19) 0.8931(3) -0.0231(2) 0.0504(12) Uani 1 1 d . . .
H5 H -0.0982 0.8495 -0.0541 0.060 Uiso 1 1 calc R U .
C6 C -0.05233(17) 0.8799(3) 0.0500(2) 0.0409(10) Uani 1 1 d . . .
H6 H -0.0527 0.8278 0.0682 0.049 Uiso 1 1 calc R U .
C7 C 0.07141(14) 0.9012(2) 0.19257(18) 0.0267(7) Uani 1 1 d . . .
C8 C 0.06963(15) 0.8418(2) 0.1470(2) 0.0324(8) Uani 1 1 d . . .
H8 H 0.0396 0.8161 0.1138 0.039 Uiso 1 1 calc R U .
C9 C 0.11134(17) 0.8194(3) 0.1492(2) 0.0391(9) Uani 1 1 d . . .
H9 H 0.1096 0.7789 0.1180 0.047 Uiso 1 1 calc R U .
C10 C 0.15504(17) 0.8567(3) 0.1975(2) 0.0445(10) Uani 1 1 d . . .
H10 H 0.1836 0.8412 0.1997 0.053 Uiso 1 1 calc R U .
C11 C 0.15764(16) 0.9165(3) 0.2425(2) 0.0418(10) Uani 1 1 d . . .
H11 H 0.1877 0.9424 0.2752 0.050 Uiso 1 1 calc R U .
C12 C 0.11597(15) 0.9383(2) 0.2398(2) 0.0340(8) Uani 1 1 d . . .
H12 H 0.1179 0.9794 0.2708 0.041 Uiso 1 1 calc R U .
C13 C 0.10974(13) 1.2054(2) 0.28258(19) 0.0289(7) Uani 1 1 d . . .
C14 C 0.11159(14) 1.1695(2) 0.2281(2) 0.0344(8) Uani 1 1 d . . .
H14 H 0.0880 1.1299 0.1984 0.041 Uiso 1 1 calc R U .
C15 C 0.14739(17) 1.1911(3) 0.2169(2) 0.0479(11) Uani 1 1 d . . .
H15 H 0.1477 1.1669 0.1792 0.058 Uiso 1 1 calc R U .
C16 C 0.18247(18) 1.2475(3) 0.2601(3) 0.0546(13) Uani 1 1 d . . .
H16 H 0.2073 1.2614 0.2529 0.066 Uiso 1 1 calc R U .
C17 C 0.18132(17) 1.2834(3) 0.3136(3) 0.0468(11) Uani 1 1 d . . .
H17 H 0.2052 1.3229 0.3430 0.056 Uiso 1 1 calc R U .
C18 C 0.14547(15) 1.2625(2) 0.3251(2) 0.0375(9) Uani 1 1 d . . .
H18 H 0.1454 1.2876 0.3627 0.045 Uiso 1 1 calc R U .
C19 C 0.10054(14) 1.1615(2) 0.39219(19) 0.0304(8) Uani 1 1 d . . .
C20 C 0.12021(16) 1.0844(3) 0.4186(2) 0.0389(9) Uani 1 1 d . . .
H20 H 0.1119 1.0401 0.3868 0.047 Uiso 1 1 calc R U .
C21 C 0.1518(2) 1.0713(3) 0.4906(3) 0.0549(13) Uani 1 1 d . . .
H21 H 0.1647 1.0182 0.5077 0.066 Uiso 1 1 calc R U .
C22 C 0.16450(18) 1.1350(4) 0.5372(2) 0.0556(13) Uani 1 1 d . . .
H22 H 0.1861 1.1258 0.5864 0.067 Uiso 1 1 calc R U .
C23 C 0.14585(17) 1.2123(3) 0.5125(2) 0.0453(10) Uani 1 1 d . . .
H23 H 0.1548 1.2564 0.5446 0.054 Uiso 1 1 calc R U .
C24 C 0.11403(15) 1.2254(3) 0.4407(2) 0.0385(9) Uani 1 1 d . . .
H24 H 0.1011 1.2786 0.4241 0.046 Uiso 1 1 calc R U .
C25 C 0.10624(15) 0.8586(2) 0.3675(2) 0.0342(8) Uani 1 1 d . . .
H25 H 0.0932 0.9013 0.3807 0.041 Uiso 1 1 calc R U .
C26 C 0.15604(16) 0.8482(3) 0.4067(2) 0.0470(11) Uani 1 1 d . . .
H26 H 0.1764 0.8818 0.4466 0.056 Uiso 1 1 calc R U .
C27 C 0.17567(17) 0.7883(3) 0.3868(3) 0.0521(12) Uani 1 1 d . . .
H27 H 0.2098 0.7803 0.4125 0.063 Uiso 1 1 calc R U .
C28 C 0.14481(16) 0.7401(3) 0.3289(2) 0.0422(10) Uani 1 1 d . . .
H28 H 0.1575 0.6983 0.3144 0.051 Uiso 1 1 calc R U .
C29 C 0.09469(14) 0.7533(2) 0.2917(2) 0.0306(8) Uani 1 1 d . . .
C30 C -0.02231(16) 0.6856(2) 0.1437(2) 0.0329(8) Uani 1 1 d . . .
H30 H -0.0553 0.6988 0.1250 0.040 Uiso 1 1 calc R U .
C31 C -0.01219(18) 0.6239(2) 0.1122(2) 0.0405(10) Uani 1 1 d . . .
H31 H -0.0377 0.5949 0.0729 0.049 Uiso 1 1 calc R U .
C32 C 0.03557(19) 0.6051(2) 0.1387(2) 0.0448(11) Uani 1 1 d . . .
H32 H 0.0435 0.5645 0.1168 0.054 Uiso 1 1 calc R U .
C33 C 0.07177(17) 0.6462(2) 0.1977(2) 0.0398(10) Uani 1 1 d . . .
H33 H 0.1049 0.6336 0.2172 0.048 Uiso 1 1 calc R U .
C34 C 0.05912(14) 0.7062(2) 0.2281(2) 0.0297(8) Uani 1 1 d . . .
C35 C 0.00215(15) 1.2455(3) 0.3845(2) 0.0363(9) Uani 1 1 d . . .
H35 H 0.0231 1.2016 0.3912 0.044 Uiso 1 1 calc R U .
C36 C -0.00875(18) 1.2572(3) 0.4345(2) 0.0488(11) Uani 1 1 d . . .
H36 H 0.0047 1.2225 0.4746 0.059 Uiso 1 1 calc R U .
C37 C -0.03963(19) 1.3203(3) 0.4248(3) 0.0539(12) Uani 1 1 d . . .
H37 H -0.0472 1.3307 0.4588 0.065 Uiso 1 1 calc R U .
C38 C -0.05936(19) 1.3681(3) 0.3651(3) 0.0488(11) Uani 1 1 d . . .
H38 H -0.0812 1.4111 0.3571 0.059 Uiso 1 1 calc R U .
C39 C -0.04727(15) 1.3533(2) 0.3166(2) 0.0357(9) Uani 1 1 d . . .
C40 C -0.06649(16) 1.4201(2) 0.1509(2) 0.0391(9) Uani 1 1 d . . .
H40 H -0.0541 1.4060 0.1232 0.047 Uiso 1 1 calc R U .
C41 C -0.09944(17) 1.4831(3) 0.1287(3) 0.0478(11) Uani 1 1 d . . .
H41 H -0.1097 1.5117 0.0863 0.057 Uiso 1 1 calc R U .
C42 C -0.11749(18) 1.5043(3) 0.1690(3) 0.0541(13) Uani 1 1 d . . .
H42 H -0.1408 1.5469 0.1541 0.065 Uiso 1 1 calc R U .
C43 C -0.10135(18) 1.4630(3) 0.2308(3) 0.0486(11) Uani 1 1 d . . .
H43 H -0.1131 1.4769 0.2593 0.058 Uiso 1 1 calc R U .
C44 C -0.06756(15) 1.4006(2) 0.2510(2) 0.0366(9) Uani 1 1 d . . .
C45 C 0.3274(4) 0.8564(7) 0.4090(6) 0.177(6) Uani 1 1 d . . .
H45A H 0.3256 0.9164 0.4134 0.212 Uiso 1 1 calc R U .
H45B H 0.3490 0.8457 0.3925 0.212 Uiso 1 1 calc R U .
C46 C 0.2777(3) 1.0941(5) 0.5187(5) 0.107(3) Uiso 1 1 d . . .
H46A H 0.2726 1.1067 0.5567 0.128 Uiso 1 1 calc R U .
H46B H 0.3123 1.1038 0.5370 0.128 Uiso 1 1 calc R U .
C47 C 0.2648(3) 1.0058(5) 0.4965(5) 0.104(2) Uiso 1 1 d . . .
H47A H 0.2949 0.9730 0.5163 0.125 Uiso 1 1 calc R U .
H47B H 0.2461 0.9834 0.5149 0.125 Uiso 1 1 calc R U .
C48 C 0.2495(4) 1.1432(6) 0.4627(5) 0.117(3) Uiso 1 1 d . . .
H48A H 0.2684 1.1890 0.4610 0.141 Uiso 1 1 calc R U .
H48B H 0.2220 1.1655 0.4636 0.141 Uiso 1 1 calc R U .
C49 C 0.2317(4) 1.0838(6) 0.4002(5) 0.123(3) Uiso 1 1 d . . .
H49A H 0.1970 1.0940 0.3638 0.148 Uiso 1 1 calc R U .
H49B H 0.2504 1.0928 0.3787 0.148 Uiso 1 1 calc R U .
C50 C 0.2612(6) 0.5225(11) 0.3140(8) 0.264(11) Uani 1 1 d . . .
H50A H 0.2592 0.4620 0.3108 0.317 Uiso 1 1 calc R U .
H50B H 0.2959 0.5380 0.3439 0.317 Uiso 1 1 calc R U .
C51 C 0.2402(3) 0.5561(5) 0.2453(5) 0.107(3) Uani 1 1 d . . .
H51A H 0.2220 0.5141 0.2084 0.128 Uiso 1 1 calc R U .
H51B H 0.2652 0.5809 0.2397 0.128 Uiso 1 1 calc R U .
C52 C 0.2069(3) 0.6195(5) 0.2431(4) 0.0832(19) Uani 1 1 d . . .
H52A H 0.2224 0.6741 0.2550 0.100 Uiso 1 1 calc R U .
H52B H 0.1763 0.6220 0.1957 0.100 Uiso 1 1 calc R U .
C53 C 0.2376(4) 0.5503(8) 0.3449(5) 0.157(6) Uani 1 1 d . . .
H53A H 0.2276 0.5035 0.3617 0.188 Uiso 1 1 calc R U .
H53B H 0.2595 0.5859 0.3857 0.188 Uiso 1 1 calc R U .
B72 B 0.1023(3) 0.5572(4) 0.0485(4) 0.0599(16) Uani 1 1 d . . .

loop_
_atom_site_aniso_label
_atom_site_aniso_U_11
_atom_site_aniso_U_22
_atom_site_aniso_U_33
_atom_site_aniso_U_23
_atom_site_aniso_U_13
_atom_site_aniso_U_12
Ru1 0.0285(2) 0.01927(18) 0.02262(19) 0.000 0.01710(16) 0.000
Ru2 0.0299(2) 0.02027(19) 0.0325(2) 0.000 0.02103(18) 0.000
Cu1 0.0329(2) 0.0210(2) 0.0320(2) -0.00111(17) 0.0213(2) -0.00062(17)
Cl1 0.0770(13) 0.234(3) 0.0927(14) -0.0527(18) 0.0412(12) -0.0136(17)
Cl2 0.223(4) 0.191(3) 0.121(2) 0.090(2) -0.034(2) -0.051(3)
P1 0.0320(5) 0.0218(4) 0.0245(4) 0.0014(3) 0.0194(4) 0.0011(3)
P2 0.0284(5) 0.0222(4) 0.0293(4) -0.0005(3) 0.0181(4) 0.0002(4)
F1 0.118(4) 0.106(3) 0.187(5) 0.076(3) 0.118(4) 0.031(3)
F2 0.158(4) 0.057(2) 0.135(4) -0.002(2) 0.097(4) -0.005(2)
F3 0.214(7) 0.200(7) 0.151(6) -0.113(5) 0.086(5) -0.105(6)
F4 0.136(4) 0.162(5) 0.202(6) 0.044(4) 0.142(5) 0.025(4)
O3 0.083(3) 0.113(4) 0.094(3) 0.025(3) 0.065(3) 0.048(3)
N1 0.0328(16) 0.0277(15) 0.0287(15) 0.0057(12) 0.0200(13) 0.0031(13)
N2 0.0407(18) 0.0213(14) 0.0294(15) 0.0014(12) 0.0252(14) 0.0011(13)
N3 0.0336(17) 0.0297(16) 0.0375(17) -0.0091(13) 0.0236(15) -0.0079(13)
N4 0.0341(17) 0.0201(14) 0.0475(19) -0.0010(13) 0.0246(15) 0.0011(13)
C1 0.0316(19) 0.0355(19) 0.0273(17) 0.0055(15) 0.0199(15) 0.0075(16)
C2 0.043(2) 0.039(2) 0.040(2) 0.0120(18) 0.0225(19) 0.0039(18)
C3 0.054(3) 0.067(3) 0.045(3) 0.029(2) 0.027(2) 0.009(3)
C4 0.049(3) 0.084(4) 0.028(2) 0.017(2) 0.019(2) 0.015(3)
C5 0.056(3) 0.060(3) 0.029(2) -0.005(2) 0.020(2) 0.005(2)
C6 0.053(3) 0.038(2) 0.029(2) 0.0010(16) 0.0213(19) 0.0037(19)
C7 0.036(2) 0.0233(16) 0.0282(17) 0.0064(13) 0.0224(16) 0.0042(14)
C8 0.045(2) 0.0291(18) 0.0332(19) 0.0066(15) 0.0282(18) 0.0049(16)
C9 0.055(3) 0.038(2) 0.041(2) 0.0111(18) 0.037(2) 0.0151(19)
C10 0.046(3) 0.047(2) 0.057(3) 0.016(2) 0.039(2) 0.014(2)
C11 0.037(2) 0.044(2) 0.052(3) 0.006(2) 0.030(2) -0.0001(19)
C12 0.040(2) 0.0309(19) 0.038(2) 0.0040(16) 0.0264(18) 0.0015(16)
C13 0.0280(18) 0.0288(18) 0.0328(18) 0.0027(15) 0.0187(16) 0.0024(14)
C14 0.032(2) 0.038(2) 0.036(2) 0.0008(16) 0.0204(17) 0.0022(16)
C15 0.045(3) 0.067(3) 0.044(2) 0.000(2) 0.033(2) 0.000(2)
C16 0.044(3) 0.074(3) 0.064(3) 0.002(3) 0.041(3) -0.007(2)
C17 0.038(2) 0.046(2) 0.059(3) -0.005(2) 0.028(2) -0.013(2)
C18 0.035(2) 0.035(2) 0.047(2) -0.0028(18) 0.0255(19) -0.0031(17)
C19 0.0298(19) 0.0350(19) 0.0322(18) 0.0018(15) 0.0208(16) 0.0005(15)
C20 0.045(2) 0.037(2) 0.036(2) 0.0026(17) 0.0235(19) 0.0056(18)
C21 0.063(3) 0.054(3) 0.044(3) 0.016(2) 0.027(2) 0.019(2)
C22 0.049(3) 0.083(4) 0.030(2) 0.007(2) 0.018(2) 0.013(3)
C23 0.043(2) 0.060(3) 0.038(2) -0.009(2) 0.026(2) -0.002(2)
C24 0.041(2) 0.038(2) 0.041(2) -0.0046(17) 0.0251(19) -0.0018(18)
C25 0.037(2) 0.035(2) 0.0316(19) 0.0003(16) 0.0199(17) -0.0011(16)
C26 0.035(2) 0.057(3) 0.041(2) 0.001(2) 0.0157(19) -0.004(2)
C27 0.033(2) 0.061(3) 0.054(3) 0.010(2) 0.019(2) 0.009(2)
C28 0.038(2) 0.043(2) 0.051(3) 0.0098(19) 0.028(2) 0.0102(19)
C29 0.035(2) 0.0272(18) 0.0349(19) 0.0094(15) 0.0222(17) 0.0051(15)
C30 0.046(2) 0.0261(18) 0.0353(19) 0.0002(15) 0.0280(18) 0.0004(16)
C31 0.065(3) 0.0267(19) 0.040(2) -0.0033(16) 0.035(2) -0.0020(19)
C32 0.074(3) 0.0271(19) 0.055(3) -0.0001(18) 0.049(3) 0.007(2)
C33 0.055(3) 0.0289(19) 0.054(3) 0.0070(18) 0.042(2) 0.0102(18)
C34 0.042(2) 0.0200(16) 0.039(2) 0.0070(14) 0.0293(18) 0.0055(15)
C35 0.037(2) 0.039(2) 0.038(2) -0.0035(17) 0.0242(18) -0.0047(17)
C36 0.053(3) 0.061(3) 0.040(2) -0.004(2) 0.031(2) -0.006(2)
C37 0.062(3) 0.064(3) 0.057(3) -0.017(2) 0.046(3) -0.007(3)
C38 0.058(3) 0.040(2) 0.068(3) -0.016(2) 0.047(3) -0.006(2)
C39 0.040(2) 0.0271(18) 0.051(2) -0.0108(17) 0.032(2) -0.0049(16)
C40 0.041(2) 0.0260(18) 0.052(2) 0.0030(18) 0.027(2) 0.0007(17)
C41 0.049(3) 0.030(2) 0.058(3) 0.005(2) 0.026(2) 0.0061(19)
C42 0.047(3) 0.030(2) 0.077(3) -0.001(2) 0.029(3) 0.010(2)
C43 0.050(3) 0.030(2) 0.074(3) -0.009(2) 0.039(3) 0.0037(19)
C44 0.037(2) 0.0205(17) 0.056(2) -0.0090(16) 0.027(2) -0.0038(15)
C45 0.097(7) 0.159(10) 0.175(10) 0.092(8) 0.013(7) -0.041(7)
C50 0.280(17) 0.38(2) 0.275(16) 0.254(17) 0.243(15) 0.277(17)
C51 0.099(6) 0.122(7) 0.137(8) 0.011(6) 0.088(6) 0.030(5)
C52 0.083(5) 0.089(5) 0.084(4) 0.015(4) 0.050(4) 0.014(4)
C53 0.113(7) 0.255(14) 0.144(8) 0.129(9) 0.098(7) 0.105(8)
B72 0.078(4) 0.050(3) 0.074(4) -0.012(3) 0.056(4) -0.010(3)

loop_
_atom_type_symbol
_atom_type_description
_atom_type_scat_dispersion_real
_atom_type_scat_dispersion_imag
_atom_type_scat_source
C C 0.0033 0.0016
;
International Tables for Crystallography
(Vol. C, Tables 4.2.6.8 and 6.1.1.4)
;
H H 0.0000 0.0000
;
International Tables for Crystallography
(Vol. C, Table 6.1.1.4)
;
N N 0.0061 0.0033
;
International Tables for Crystallography
(Vol. C, Tables 4.2.6.8 and 6.1.1.4)
;
B B 0.0013 0.0007
;
International Tables for Crystallography
(Vol. C, Tables 4.2.6.8 and 6.1.1.4)
;
F F 0.0171 0.0103
;
International Tables for Crystallography
(Vol. C, Tables 4.2.6.8 and 6.1.1.4)
;
P P 0.1023 0.0942
;
International Tables for Crystallography
(Vol. C, Tables 4.2.6.8 and 6.1.1.4)
;
Cu Cu 0.3201 1.2651
;
International Tables for Crystallography
(Vol. C, Tables 4.2.6.8 and 6.1.1.4)
;
Ru Ru -1.2594 0.8363
;
International Tables for Crystallography
(Vol. C, Tables 4.2.6.8 and 6.1.1.4)
;
O O 0.0106 0.0060
;
International Tables for Crystallography
(Vol. C, Tables 4.2.6.8 and 6.1.1.4)
;
Cl Cl 0.1484 0.1585
;
International Tables for Crystallography
(Vol. C, Tables 4.2.6.8 and 6.1.1.4)
;

loop_
_geom_angle_atom_site_label_1
_geom_angle_atom_site_label_2
_geom_angle_atom_site_label_3
_geom_angle
_geom_angle_site_symmetry_1
_geom_angle_site_symmetry_3
N1 Ru1 N1 170.24(17) . 2
N1 Ru1 N2 95.21(12) . 2
N1 Ru1 N2 77.50(12) 2 2
N1 Ru1 N2 77.50(12) . .
N1 Ru1 N2 95.22(12) 2 .
N2 Ru1 N2 84.90(15) 2 .
N1 Ru1 P1 83.16(8) . .
N1 Ru1 P1 103.96(9) 2 .
N2 Ru1 P1 177.93(9) 2 .
N2 Ru1 P1 93.48(8) . .
N1 Ru1 P1 103.96(9) . 2
N1 Ru1 P1 83.16(8) 2 2
N2 Ru1 P1 93.49(8) 2 2
N2 Ru1 P1 177.93(9) . 2
P1 Ru1 P1 88.15(4) . 2
N3 Ru2 N3 170.64(17) . 2
N3 Ru2 N4 77.84(13) . .
N3 Ru2 N4 95.14(12) 2 .
N3 Ru2 N4 95.14(12) . 2
N3 Ru2 N4 77.84(13) 2 2
N4 Ru2 N4 84.19(17) . 2
N3 Ru2 P2 83.58(9) . 2
N3 Ru2 P2 103.22(10) 2 2
N4 Ru2 P2 93.70(9) . 2
N4 Ru2 P2 177.73(9) 2 2
N3 Ru2 P2 103.22(10) . .
N3 Ru2 P2 83.58(9) 2 .
N4 Ru2 P2 177.73(9) . .
N4 Ru2 P2 93.70(9) 2 .
P2 Ru2 P2 88.43(5) 2 .
P1 Cu1 P2 174.10(4) . .
P1 Cu1 Cu1 93.14(3) . 2
P2 Cu1 Cu1 92.74(3) . 2
C1 P1 C7 96.31(16) . .
C1 P1 Cu1 108.43(12) . .
C7 P1 Cu1 103.56(12) . .
C1 P1 Ru1 119.41(13) . .
C7 P1 Ru1 109.89(11) . .
Cu1 P1 Ru1 116.26(4) . .
C19 P2 C13 96.61(17) . .
C19 P2 Cu1 108.17(13) . .
C13 P2 Cu1 104.54(12) . .
C19 P2 Ru2 118.97(12) . .
C13 P2 Ru2 110.13(12) . .
Cu1 P2 Ru2 115.83(4) . .
C47 O2 C49 105.8(7) . .
C53 O3 C52 107.0(5) . .
C25 N1 C29 117.4(3) . .
C25 N1 Ru1 126.5(3) . .
C29 N1 Ru1 116.1(3) . .
C34 N2 C30 118.4(3) . .
C34 N2 Ru1 116.8(2) . .
C30 N2 Ru1 124.8(3) . .
C35 N3 C39 117.5(3) . .
C35 N3 Ru2 126.8(3) . .
C39 N3 Ru2 115.7(3) . .
C40 N4 C44 118.4(3) . .
C40 N4 Ru2 125.4(3) . .
C44 N4 Ru2 116.1(3) . .
C6 C1 C2 117.7(4) . .
C6 C1 P1 123.3(3) . .
C2 C1 P1 118.9(3) . .
C3 C2 C1 121.4(4) . .
C3 C2 H2 119.3 . .
C1 C2 H2 119.3 . .
C4 C3 C2 120.5(5) . .
C4 C3 H3 119.8 . .
C2 C3 H3 119.8 . .
C5 C4 C3 119.5(4) . .
C5 C4 H4 120.2 . .
C3 C4 H4 120.2 . .
C4 C5 C6 120.7(5) . .
C4 C5 H5 119.7 . .
C6 C5 H5 119.7 . .
C1 C6 C5 120.2(4) . .
C1 C6 H6 119.9 . .
C5 C6 H6 119.9 . .
C12 C7 C8 117.8(4) . .
C12 C7 P1 120.5(3) . .
C8 C7 P1 121.7(3) . .
C9 C8 C7 121.2(4) . .
C9 C8 H8 119.4 . .
C7 C8 H8 119.4 . .
C10 C9 C8 119.3(4) . .
C10 C9 H9 120.3 . .
C8 C9 H9 120.3 . .
C9 C10 C11 120.6(4) . .
C9 C10 H10 119.7 . .
C11 C10 H10 119.7 . .
C10 C11 C12 119.6(4) . .
C10 C11 H11 120.2 . .
C12 C11 H11 120.2 . .
C11 C12 C7 121.5(4) . .
C11 C12 H12 119.2 . .
C7 C12 H12 119.2 . .
C18 C13 C14 117.3(4) . .
C18 C13 P2 122.5(3) . .
C14 C13 P2 120.2(3) . .
C15 C14 C13 121.0(4) . .
C15 C14 H14 119.5 . .
C13 C14 H14 119.5 . .
C16 C15 C14 120.4(4) . .
C16 C15 H15 119.8 . .
C14 C15 H15 119.8 . .
C17 C16 C15 119.6(4) . .
C17 C16 H16 120.2 . .
C15 C16 H16 120.2 . .
C16 C17 C18 120.4(4) . .
C16 C17 H17 119.8 . .
C18 C17 H17 119.8 . .
C17 C18 C13 121.3(4) . .
C17 C18 H18 119.4 . .
C13 C18 H18 119.4 . .
C20 C19 C24 117.7(4) . .
C20 C19 P2 119.3(3) . .
C24 C19 P2 122.9(3) . .
C19 C20 C21 121.0(4) . .
C19 C20 H20 119.5 . .
C21 C20 H20 119.5 . .
C22 C21 C20 120.2(4) . .
C22 C21 H21 119.9 . .
C20 C21 H21 119.9 . .
C21 C22 C23 120.1(4) . .
C21 C22 H22 120.0 . .
C23 C22 H22 120.0 . .
C22 C23 C24 119.8(4) . .
C22 C23 H23 120.1 . .
C24 C23 H23 120.1 . .
C23 C24 C19 121.2(4) . .
C23 C24 H24 119.4 . .
C19 C24 H24 119.4 . .
N1 C25 C26 123.6(4) . .
N1 C25 H25 118.2 . .
C26 C25 H25 118.2 . .
C27 C26 C25 118.9(4) . .
C27 C26 H26 120.5 . .
C25 C26 H26 120.5 . .
C26 C27 C28 118.9(4) . .
C26 C27 H27 120.5 . .
C28 C27 H27 120.5 . .
C27 C28 C29 119.4(4) . .
C27 C28 H28 120.3 . .
C29 C28 H28 120.3 . .
N1 C29 C28 121.7(4) . .
N1 C29 C34 115.2(3) . .
C28 C29 C34 123.1(4) . .
N2 C30 C31 122.7(4) . .
N2 C30 H30 118.7 . .
C31 C30 H30 118.7 . .
C32 C31 C30 118.9(4) . .
C32 C31 H31 120.6 . .
C30 C31 H31 120.6 . .
C31 C32 C33 119.1(4) . .
C31 C32 H32 120.5 . .
C33 C32 H32 120.5 . .
C32 C33 C34 119.2(4) . .
C32 C33 H33 120.4 . .
C34 C33 H33 120.4 . .
N2 C34 C33 121.6(4) . .
N2 C34 C29 114.4(3) . .
C33 C34 C29 123.9(4) . .
N3 C35 C36 123.6(4) . .
N3 C35 H35 118.2 . .
C36 C35 H35 118.2 . .
C37 C36 C35 118.5(5) . .
C37 C36 H36 120.8 . .
C35 C36 H36 120.7 . .
C38 C37 C36 119.0(4) . .
C38 C37 H37 120.5 . .
C36 C37 H37 120.5 . .
C37 C38 C39 119.9(4) . .
C37 C38 H38 120.0 . .
C39 C38 H38 120.0 . .
N3 C39 C38 121.3(4) . .
N3 C39 C44 115.6(3) . .
C38 C39 C44 123.0(4) . .
N4 C40 C41 122.3(4) . .
N4 C40 H40 118.8 . .
C41 C40 H40 118.8 . .
C40 C41 C42 119.1(5) . .
C40 C41 H41 120.4 . .
C42 C41 H41 120.4 . .
C43 C42 C41 119.3(4) . .
C43 C42 H42 120.3 . .
C41 C42 H42 120.3 . .
C42 C43 C44 119.0(5) . .
C42 C43 H43 120.5 . .
C44 C43 H43 120.5 . .
N4 C44 C43 121.8(4) . .
N4 C44 C39 114.7(3) . .
C43 C44 C39 123.5(4) . .
Cl1 C45 Cl2 111.9(5) . .
Cl1 C45 H45A 109.2 . .
Cl2 C45 H45A 109.2 . .
Cl1 C45 H45B 109.2 . .
Cl2 C45 H45B 109.2 . .
H45A C45 H45B 107.9 . .
C48 C46 C47 109.4(8) . .
C48 C46 H46A 109.8 . .
C47 C46 H46A 109.8 . .
C48 C46 H46B 109.8 . .
C47 C46 H46B 109.8 . .
H46A C46 H46B 108.2 . .
O2 C47 C46 109.7(7) . .
O2 C47 H47A 109.7 . .
C46 C47 H47A 109.7 . .
O2 C47 H47B 109.7 . .
C46 C47 H47B 109.7 . .
H47A C47 H47B 108.2 . .
C46 C48 C49 102.1(8) . .
C46 C48 H48A 111.4 . .
C49 C48 H48A 111.4 . .
C46 C48 H48B 111.4 . .
C49 C48 H48B 111.4 . .
H48A C48 H48B 109.2 . .
O2 C49 C48 109.0(8) . .
O2 C49 H49A 109.9 . .
C48 C49 H49A 109.9 . .
O2 C49 H49B 109.9 . .
C48 C49 H49B 109.9 . .
H49A C49 H49B 108.3 . .
C53 C50 C51 111.2(8) . .
C53 C50 H50A 109.4 . .
C51 C50 H50A 109.4 . .
C53 C50 H50B 109.4 . .
C51 C50 H50B 109.4 . .
H50A C50 H50B 108.0 . .
C50 C51 C52 102.0(7) . .
C50 C51 H51A 111.4 . .
C52 C51 H51A 111.4 . .
C50 C51 H51B 111.4 . .
C52 C51 H51B 111.4 . .
H51A C51 H51B 109.2 . .
O3 C52 C51 104.6(6) . .
O3 C52 H52A 110.8 . .
C51 C52 H52A 110.8 . .
O3 C52 H52B 110.8 . .
C51 C52 H52B 110.8 . .
H52A C52 H52B 108.9 . .
O3 C53 C50 107.5(8) . .
O3 C53 H53A 110.2 . .
C50 C53 H53A 110.2 . .
O3 C53 H53B 110.2 . .
C50 C53 H53B 110.2 . .
H53A C53 H53B 108.5 . .
F3 B72 F2 107.2(7) . .
F3 B72 F1 112.5(6) . .
F2 B72 F1 106.2(5) . .
F3 B72 F4 113.0(6) . .
F2 B72 F4 107.8(6) . .
F1 B72 F4 109.8(6) . .

loop_
_geom_bond_atom_site_label_1
_geom_bond_atom_site_label_2
_geom_bond_distance
_geom_bond_site_symmetry_2
Ru1 N1 2.080(3) .
Ru1 N1 2.080(3) 2
Ru1 N2 2.098(3) 2
Ru1 N2 2.099(3) .
Ru1 P1 2.4137(9) .
Ru1 P1 2.4137(9) 2
Ru2 N3 2.085(3) .
Ru2 N3 2.085(3) 2
Ru2 N4 2.104(3) .
Ru2 N4 2.104(3) 2
Ru2 P2 2.4045(10) 2
Ru2 P2 2.4045(10) .
Cu1 P1 2.2513(10) .
Cu1 P2 2.2529(10) .
Cu1 Cu1 2.4932(9) 2
Cl1 C45 1.621(9) .
Cl2 C45 1.750(10) .
P1 C1 1.852(4) .
P1 C7 1.859(4) .
P2 C19 1.850(4) .
P2 C13 1.858(4) .
F1 B72 1.366(8) .
F2 B72 1.338(7) .
F3 B72 1.318(9) .
F4 B72 1.373(8) .
O2 C47 1.348(9) .
O2 C49 1.446(11) .
O3 C53 1.367(9) .
O3 C52 1.434(8) .
N1 C25 1.342(5) .
N1 C29 1.366(5) .
N2 C34 1.344(5) .
N2 C30 1.344(5) .
N3 C35 1.340(5) .
N3 C39 1.370(5) .
N4 C40 1.344(5) .
N4 C44 1.356(5) .
C1 C6 1.390(6) .
C1 C2 1.390(5) .
C2 C3 1.382(6) .
C2 H2 0.9500 .
C3 C4 1.369(8) .
C3 H3 0.9500 .
C4 C5 1.366(7) .
C4 H4 0.9500 .
C5 C6 1.403(6) .
C5 H5 0.9500 .
C6 H6 0.9500 .
C7 C12 1.393(6) .
C7 C8 1.398(5) .
C8 C9 1.399(6) .
C8 H8 0.9500 .
C9 C10 1.382(7) .
C9 H9 0.9500 .
C10 C11 1.383(6) .
C10 H10 0.9500 .
C11 C12 1.390(6) .
C11 H11 0.9500 .
C12 H12 0.9500 .
C13 C18 1.391(6) .
C13 C14 1.402(5) .
C14 C15 1.387(6) .
C14 H14 0.9500 .
C15 C16 1.378(7) .
C15 H15 0.9500 .
C16 C17 1.371(7) .
C16 H16 0.9500 .
C17 C18 1.390(6) .
C17 H17 0.9500 .
C18 H18 0.9500 .
C19 C20 1.390(6) .
C19 C24 1.400(5) .
C20 C21 1.390(6) .
C20 H20 0.9500 .
C21 C22 1.373(7) .
C21 H21 0.9500 .
C22 C23 1.381(7) .
C22 H22 0.9500 .
C23 C24 1.386(6) .
C23 H23 0.9500 .
C24 H24 0.9500 .
C25 C26 1.382(6) .
C25 H25 0.9500 .
C26 C27 1.382(7) .
C26 H26 0.9500 .
C27 C28 1.382(7) .
C27 H27 0.9500 .
C28 C29 1.399(6) .
C28 H28 0.9500 .
C29 C34 1.478(6) .
C30 C31 1.380(5) .
C30 H30 0.9500 .
C31 C32 1.377(7) .
C31 H31 0.9500 .
C32 C33 1.380(7) .
C32 H32 0.9500 .
C33 C34 1.392(5) .
C33 H33 0.9500 .
C35 C36 1.383(6) .
C35 H35 0.9500 .
C36 C37 1.380(7) .
C36 H36 0.9500 .
C37 C38 1.379(7) .
C37 H37 0.9500 .
C38 C39 1.387(6) .
C38 H38 0.9500 .
C39 C44 1.472(6) .
C40 C41 1.375(6) .
C40 H40 0.9500 .
C41 C42 1.387(7) .
C41 H41 0.9500 .
C42 C43 1.373(7) .
C42 H42 0.9500 .
C43 C44 1.390(6) .
C43 H43 0.9500 .
C45 H45A 0.9900 .
C45 H45B 0.9900 .
C46 C48 1.348(12) .
C46 C47 1.510(12) .
C46 H46A 0.9900 .
C46 H46B 0.9900 .
C47 H47A 0.9900 .
C47 H47B 0.9900 .
C48 C49 1.544(12) .
C48 H48A 0.9900 .
C48 H48B 0.9900 .
C49 H49A 0.9900 .
C49 H49B 0.9900 .
C50 C53 1.383(13) .
C50 C51 1.423(12) .
C50 H50A 0.9900 .
C50 H50B 0.9900 .
C51 C52 1.490(9) .
C51 H51A 0.9900 .
C51 H51B 0.9900 .
C52 H52A 0.9900 .
C52 H52B 0.9900 .
C53 H53A 0.9900 .
C53 H53B 0.9900 .

loop_
_geom_torsion_atom_site_label_1
_geom_torsion_atom_site_label_2
_geom_torsion_atom_site_label_3
_geom_torsion_atom_site_label_4
_geom_torsion
C7 P1 C1 C6 89.8(4)
Cu1 P1 C1 C6 -163.6(3)
Ru1 P1 C1 C6 -27.3(4)
C7 P1 C1 C2 -85.8(3)
Cu1 P1 C1 C2 20.8(3)
Ru1 P1 C1 C2 157.1(3)
C6 C1 C2 C3 -0.3(6)
P1 C1 C2 C3 175.6(4)
C1 C2 C3 C4 -0.6(8)
C2 C3 C4 C5 0.5(8)
C3 C4 C5 C6 0.3(8)
C2 C1 C6 C5 1.1(6)
P1 C1 C6 C5 -174.6(3)
C4 C5 C6 C1 -1.2(7)
C1 P1 C7 C12 132.4(3)
Cu1 P1 C7 C12 21.7(3)
Ru1 P1 C7 C12 -103.2(3)
C1 P1 C7 C8 -49.2(3)
Cu1 P1 C7 C8 -159.9(3)
Ru1 P1 C7 C8 75.2(3)
C12 C7 C8 C9 0.8(5)
P1 C7 C8 C9 -177.6(3)
C7 C8 C9 C10 0.0(6)
C8 C9 C10 C11 -0.8(6)
C9 C10 C11 C12 0.8(6)
C10 C11 C12 C7 0.1(6)
C8 C7 C12 C11 -0.9(5)
P1 C7 C12 C11 177.6(3)
C19 P2 C13 C18 -47.2(4)
Cu1 P2 C13 C18 -158.0(3)
Ru2 P2 C13 C18 76.9(3)
C19 P2 C13 C14 133.1(3)
Cu1 P2 C13 C14 22.3(3)
Ru2 P2 C13 C14 -102.7(3)
C18 C13 C14 C15 -0.7(6)
P2 C13 C14 C15 179.0(3)
C13 C14 C15 C16 1.1(7)
C14 C15 C16 C17 -1.2(8)
C15 C16 C17 C18 1.0(8)
C16 C17 C18 C13 -0.6(7)
C14 C13 C18 C17 0.4(6)
P2 C13 C18 C17 -179.2(3)
C13 P2 C19 C20 -90.0(3)
Cu1 P2 C19 C20 17.7(3)
Ru2 P2 C19 C20 152.6(3)
C13 P2 C19 C24 86.6(3)
Cu1 P2 C19 C24 -165.7(3)
Ru2 P2 C19 C24 -30.8(4)
C24 C19 C20 C21 0.5(6)
P2 C19 C20 C21 177.3(4)
C19 C20 C21 C22 -0.5(8)
C20 C21 C22 C23 0.0(8)
C21 C22 C23 C24 0.5(8)
C22 C23 C24 C19 -0.5(7)
C20 C19 C24 C23 -0.1(6)
P2 C19 C24 C23 -176.6(3)
C29 N1 C25 C26 -3.1(6)
Ru1 N1 C25 C26 -180.0(3)
N1 C25 C26 C27 2.2(7)
C25 C26 C27 C28 -0.7(7)
C26 C27 C28 C29 0.3(7)
C25 N1 C29 C28 2.6(5)
Ru1 N1 C29 C28 179.8(3)
C25 N1 C29 C34 -177.0(3)
Ru1 N1 C29 C34 0.2(4)
C27 C28 C29 N1 -1.2(6)
C27 C28 C29 C34 178.3(4)
C34 N2 C30 C31 -3.2(5)
Ru1 N2 C30 C31 179.7(3)
N2 C30 C31 C32 -0.6(6)
C30 C31 C32 C33 2.7(6)
C31 C32 C33 C34 -0.9(6)
C30 N2 C34 C33 5.0(5)
Ru1 N2 C34 C33 -177.6(3)
C30 N2 C34 C29 -177.0(3)
Ru1 N2 C34 C29 0.4(4)
C32 C33 C34 N2 -3.0(6)
C32 C33 C34 C29 179.2(4)
N1 C29 C34 N2 -0.4(4)
C28 C29 C34 N2 -179.9(3)
N1 C29 C34 C33 177.6(3)
C28 C29 C34 C33 -2.0(6)
C39 N3 C35 C36 -3.0(6)
Ru2 N3 C35 C36 178.5(3)
N3 C35 C36 C37 0.7(7)
C35 C36 C37 C38 1.5(7)
C36 C37 C38 C39 -1.3(7)
C35 N3 C39 C38 3.1(6)
Ru2 N3 C39 C38 -178.1(3)
C35 N3 C39 C44 -176.7(3)
Ru2 N3 C39 C44 2.0(4)
C37 C38 C39 N3 -1.1(7)
C37 C38 C39 C44 178.8(4)
C44 N4 C40 C41 -2.7(6)
Ru2 N4 C40 C41 -178.7(3)
N4 C40 C41 C42 0.3(7)
C40 C41 C42 C43 1.3(7)
C41 C42 C43 C44 -0.5(7)
C40 N4 C44 C43 3.5(6)
Ru2 N4 C44 C43 179.9(3)
C40 N4 C44 C39 -177.4(4)
Ru2 N4 C44 C39 -1.0(4)
C42 C43 C44 N4 -1.9(7)
C42 C43 C44 C39 179.0(4)
N3 C39 C44 N4 -0.7(5)
C38 C39 C44 N4 179.5(4)
N3 C39 C44 C43 178.4(4)
C38 C39 C44 C43 -1.4(6)
C49 O2 C47 C46 -2.0(10)
C48 C46 C47 O2 15.0(12)
C47 C46 C48 C49 -19.3(11)
C47 O2 C49 C48 -9.8(11)
C46 C48 C49 O2 18.6(11)
C53 C50 C51 C52 10.0(18)
C53 O3 C52 C51 28.4(10)
C50 C51 C52 O3 -22.7(12)
C52 O3 C53 C50 -22.5(15)
C51 C50 C53 O3 7(2)
